data_4026700
loop_
_publ_author_name
'Adjaci F. Uchoa'
'Kleber T. de Oliveira'
'Mauricio S. Baptista'
'Adailton J. Bortoluzzi'
'Yassuko Iamamoto'
'Osvaldo A. Serra'

_publ_section_title
;
 Chlorin Photosensitizers Sterically Designed To Prevent Self-Aggregation
;
_journal_name_full 'Journal of Organic Chemistry'
_journal_page_first 8824
_journal_page_last 8832
_journal_paper_doi 10.1021/jo201568n
_journal_volume 76
_journal_year 2011
_chemical_formula_sum 'C46 H45 N5 O6'
_chemical_formula_weight 763.87
_chemical_name_systematic
;
 ?
;
_space_group_IT_number 19
_symmetry_cell_setting orthorhombic
_symmetry_space_group_name_Hall 'P 2ac 2ab'
_symmetry_space_group_name_H-M 'P 21 21 21'
_atom_sites_solution_hydrogens geom
_atom_sites_solution_primary direct
_atom_sites_solution_secondary difmap
_audit_creation_method SHELXL-97
_cell_angle_alpha 90.00
_cell_angle_beta 90.00
_cell_angle_gamma 90.00
_cell_formula_units_Z 8
_cell_length_a 12.0031(13)
_cell_length_b 23.616(3)
_cell_length_c 28.157(3)
_cell_measurement_temperature 100(2)
_cell_volume 7981.5(16)
_computing_structure_refinement 'SHELXL-97 (Sheldrick, 2008)'
_diffrn_ambient_temperature 100(2)
_diffrn_measured_fraction_theta_full 0.996
_diffrn_measured_fraction_theta_max 0.996
_diffrn_radiation_monochromator graphite
_diffrn_radiation_source 'fine-focus sealed tube'
_diffrn_radiation_type MoK\a
_diffrn_radiation_wavelength 0.71073
_diffrn_reflns_av_R_equivalents 0.1135
_diffrn_reflns_av_sigmaI/netI 0.2173
_diffrn_reflns_limit_h_max 15
_diffrn_reflns_limit_h_min -15
_diffrn_reflns_limit_k_max 15
_diffrn_reflns_limit_k_min -31
_diffrn_reflns_limit_l_max 37
_diffrn_reflns_limit_l_min -37
_diffrn_reflns_number 44995
_diffrn_reflns_theta_full 28.25
_diffrn_reflns_theta_max 28.25
_diffrn_reflns_theta_min 1.84
_exptl_absorpt_coefficient_mu 0.085
_exptl_crystal_density_diffrn 1.271
_exptl_crystal_F_000 3232
_refine_diff_density_max 0.785
_refine_diff_density_min -0.349
_refine_diff_density_rms 0.081
_refine_ls_extinction_method none
_refine_ls_goodness_of_fit_ref 0.950
_refine_ls_hydrogen_treatment constr
_refine_ls_matrix_type full
_refine_ls_number_parameters 1027
_refine_ls_number_reflns 19461
_refine_ls_number_restraints 0
_refine_ls_restrained_S_all 0.950
_refine_ls_R_factor_all 0.2681
_refine_ls_R_factor_gt 0.1054
_refine_ls_shift/su_max 3.796
_refine_ls_shift/su_mean 0.166
_refine_ls_structure_factor_coef Fsqd
_refine_ls_weighting_details 'calc w=1/[\s^2^(Fo^2^)+(0.1714P)^2^+0.0000P] where P=(Fo^2^+2Fc^2^)/3'
_refine_ls_weighting_scheme calc
_refine_ls_wR_factor_gt 0.2588
_refine_ls_wR_factor_ref 0.3581
_reflns_number_gt 6628
_reflns_number_total 19461
_reflns_threshold_expression >2\s(I)
_cod_data_source_file jo201568n_si_002.cif
_cod_data_source_block 9a_9b
_cod_original_cell_volume 7981.6(16)
_cod_database_code 4026700

loop_
_symmetry_equiv_pos_as_xyz
'x, y, z'
'-x+1/2, -y, z+1/2'
'-x, y+1/2, -z+1/2'
'x+1/2, -y+1/2, -z'

loop_
_atom_site_label
_atom_site_type_symbol
_atom_site_fract_x
_atom_site_fract_y
_atom_site_fract_z
_atom_site_U_iso_or_equiv
_atom_site_adp_type
_atom_site_occupancy
_atom_site_symmetry_multiplicity
_atom_site_calc_flag
_atom_site_refinement_flags
O3 O 0.0658(7) 0.7344(4) 0.4223(4) 0.120(3) Uani 1 1 d .
O2 O 0.1709(13) 0.7237(9) 0.4868(5) 0.281(9) Uani 1 1 d .
C45 C -0.0356(13) 0.7300(8) 0.4590(7) 0.207(9) Uani 1 1 d .
H45A H -0.1063 0.7314 0.4416 0.311 Uiso 1 1 calc R
H45B H -0.0320 0.7617 0.4814 0.311 Uiso 1 1 calc R
H45C H -0.0306 0.6942 0.4765 0.311 Uiso 1 1 calc R
C44 C 0.1558(14) 0.7305(7) 0.4473(6) 0.129(5) Uani 1 1 d .
N14 N 0.5623(5) 0.5775(3) 0.3164(3) 0.0527(18) Uani 1 1 d .
N12 N 0.6610(5) 0.6945(3) 0.2135(3) 0.0524(18) Uani 1 1 d .
N13 N 0.7369(5) 0.5803(3) 0.2423(2) 0.0492(17) Uani 1 1 d .
N11 N 0.4856(5) 0.6875(3) 0.2838(3) 0.0501(17) Uani 1 1 d .
C14 C 0.5605(5) 0.4997(3) 0.3650(3) 0.0414(18) Uani 1 1 d .
C7 C 0.8168(6) 0.6400(3) 0.1803(3) 0.050(2) Uani 1 1 d .
H7 H 0.8751 0.6414 0.1576 0.060 Uiso 1 1 calc R
C12 C 0.7030(5) 0.5034(3) 0.2988(3) 0.048(2) Uani 1 1 d .
H12 H 0.7289 0.4673 0.3088 0.058 Uiso 1 1 calc R
C13 C 0.6146(6) 0.5264(3) 0.3250(3) 0.049(2) Uani 1 1 d .
C10 C 0.8431(6) 0.4968(3) 0.2322(3) 0.0431(18) Uani 1 1 d .
C5 C 0.7612(7) 0.7390(3) 0.1562(4) 0.062(2) Uani 1 1 d .
C1 C 0.4604(7) 0.7393(4) 0.2649(3) 0.053(2) Uani 1 1 d .
C18 C 0.4093(6) 0.6789(3) 0.3188(3) 0.0449(19) Uani 1 1 d .
C9 C 0.8863(5) 0.5390(3) 0.1962(3) 0.049(2) Uani 1 1 d .
C16 C 0.4756(6) 0.5851(3) 0.3476(3) 0.048(2) Uani 1 1 d .
C4 C 0.6787(6) 0.7761(3) 0.1704(3) 0.053(2) Uani 1 1 d .
C15 C 0.4739(6) 0.5355(3) 0.3779(3) 0.0466(19) Uani 1 1 d .
C20 C 0.3642(6) 0.7650(3) 0.2883(3) 0.0414(18) Uani 1 1 d .
C11 C 0.7559(6) 0.5264(3) 0.2610(3) 0.0448(19) Uani 1 1 d .
C19 C 0.3323(6) 0.7265(3) 0.3220(3) 0.050(2) Uani 1 1 d .
C17 C 0.4046(6) 0.6317(3) 0.3488(3) 0.0431(18) Uani 1 1 d .
H17 H 0.3475 0.6315 0.3722 0.052 Uiso 1 1 calc R
C2 C 0.5215(7) 0.7671(3) 0.2307(3) 0.057(2) Uani 1 1 d .
H2 H 0.4977 0.8044 0.2232 0.069 Uiso 1 1 calc R
C6 C 0.7520(6) 0.6873(3) 0.1837(3) 0.053(2) Uani 1 1 d .
C8 C 0.8081(6) 0.5896(3) 0.2063(3) 0.052(2) Uani 1 1 d .
C3 C 0.6139(7) 0.7472(3) 0.2056(3) 0.056(2) Uani 1 1 d .
C29 C 0.3097(6) 0.8198(3) 0.2751(3) 0.051(2) Uani 1 1 d .
H29A H 0.3529 0.8383 0.2500 0.077 Uiso 1 1 calc R
H29B H 0.3067 0.8446 0.3030 0.077 Uiso 1 1 calc R
H29C H 0.2339 0.8125 0.2638 0.077 Uiso 1 1 calc R
C24 C 0.2372(6) 0.4628(4) 0.4477(3) 0.053(2) Uani 1 1 d .
C23 C 0.3263(6) 0.4697(3) 0.4120(3) 0.049(2) Uani 1 1 d .
H23A H 0.2929 0.4680 0.3799 0.059 Uiso 1 1 calc R
H23B H 0.3790 0.4376 0.4149 0.059 Uiso 1 1 calc R
C22 C 0.3921(6) 0.5260(3) 0.4171(3) 0.053(2) Uani 1 1 d .
H22A H 0.3387 0.5579 0.4177 0.064 Uiso 1 1 calc R
H22B H 0.4324 0.5258 0.4477 0.064 Uiso 1 1 calc R
O1 O 0.1932(5) 0.4115(2) 0.4458(2) 0.0723(19) Uani 1 1 d .
C30 C 0.6563(7) 0.8354(3) 0.1532(3) 0.066(3) Uani 1 1 d .
H30A H 0.5919 0.8510 0.1701 0.099 Uiso 1 1 calc R
H30B H 0.6406 0.8347 0.1190 0.099 Uiso 1 1 calc R
H30C H 0.7218 0.8592 0.1592 0.099 Uiso 1 1 calc R
C32 C 0.8413(7) 0.7732(4) 0.0788(4) 0.074(3) Uani 1 1 d .
H32A H 0.7716 0.7887 0.0694 0.089 Uiso 1 1 calc R
H32B H 0.9041 0.7763 0.0584 0.089 Uiso 1 1 calc R
C31 C 0.8510(7) 0.7473(3) 0.1205(3) 0.056(2) Uani 1 1 d .
H31 H 0.9224 0.7326 0.1282 0.067 Uiso 1 1 calc R
C27 C 0.2329(8) 0.7302(4) 0.3566(4) 0.078(3) Uani 1 1 d .
H27A H 0.1858 0.7625 0.3465 0.093 Uiso 1 1 calc R
H27B H 0.1878 0.6954 0.3526 0.093 Uiso 1 1 calc R
C26 C 0.1042(8) 0.4009(4) 0.4803(4) 0.087(4) Uani 1 1 d .
H26A H 0.0764 0.3622 0.4764 0.130 Uiso 1 1 calc R
H26B H 0.0433 0.4278 0.4751 0.130 Uiso 1 1 calc R
H26C H 0.1335 0.4057 0.5126 0.130 Uiso 1 1 calc R
N38 N 0.7399(5) 0.4495(3) 0.1139(2) 0.0478(16) Uani 1 1 d .
C35 C 0.9249(6) 0.4512(3) 0.1449(3) 0.0427(19) Uani 1 1 d .
H35 H 0.9937 0.4508 0.1249 0.051 Uiso 1 1 calc R
C33 C 0.8738(6) 0.4434(3) 0.2312(3) 0.0457(19) Uani 1 1 d .
H33 H 0.8465 0.4178 0.2546 0.055 Uiso 1 1 calc R
C36 C 0.8802(6) 0.5118(3) 0.1473(3) 0.049(2) Uani 1 1 d .
H36 H 0.9225 0.5357 0.1243 0.059 Uiso 1 1 calc R
C37 C 0.7585(6) 0.5057(4) 0.1296(3) 0.052(2) Uani 1 1 d .
C42 C 0.5942(7) 0.3776(4) 0.1063(3) 0.070(3) Uani 1 1 d .
H42 H 0.6307 0.3550 0.1295 0.084 Uiso 1 1 calc R
C34 C 0.9516(6) 0.4227(3) 0.1935(3) 0.051(2) Uani 1 1 d .
H34A H 0.9446 0.3811 0.1904 0.061 Uiso 1 1 calc R
H34B H 1.0293 0.4314 0.2027 0.061 Uiso 1 1 calc R
C40 C 0.5825(7) 0.4629(5) 0.0603(3) 0.076(3) Uani 1 1 d .
H40 H 0.6135 0.4974 0.0491 0.091 Uiso 1 1 calc R
C43 C 0.4994(10) 0.3583(7) 0.0850(4) 0.110(5) Uani 1 1 d .
H43 H 0.4732 0.3213 0.0918 0.132 Uiso 1 1 calc R
C39 C 0.6375(7) 0.4304(4) 0.0941(3) 0.055(2) Uani 1 1 d .
C41 C 0.4779(10) 0.4427(8) 0.0427(4) 0.116(5) Uani 1 1 d .
H41 H 0.4344 0.4665 0.0228 0.140 Uiso 1 1 calc R
O11 O 0.6878(5) 0.5422(3) 0.1282(2) 0.0661(17) Uani 1 1 d .
O12 O 0.8402(5) 0.3668(2) 0.1093(2) 0.0641(16) Uani 1 1 d .
O13 O 0.2049(5) 0.4989(3) 0.4753(2) 0.0664(17) Uani 1 1 d .
N24 N 0.0522(5) 0.4476(3) 0.3294(2) 0.0482(17) Uani 1 1 d .
N21 N 0.2257(5) 0.4388(3) 0.2544(2) 0.0467(16) Uani 1 1 d .
N23 N -0.0207(5) 0.3338(3) 0.3085(2) 0.0515(17) Uani 1 1 d .
N22 N 0.1508(6) 0.3204(3) 0.2366(3) 0.0551(18) Uani 1 1 d .
C216 C 0.1022(6) 0.5001(3) 0.3338(3) 0.0451(19) Uani 1 1 d .
C201 C 0.2953(7) 0.4247(3) 0.2195(3) 0.052(2) Uani 1 1 d .
C218 C 0.2456(6) 0.4934(3) 0.2677(3) 0.0459(19) Uani 1 1 d .
C213 C -0.0308(6) 0.4428(4) 0.3643(3) 0.051(2) Uani 1 1 d .
C217 C 0.1903(6) 0.5203(3) 0.3043(3) 0.0464(19) Uani 1 1 d .
H217 H 0.2144 0.5579 0.3108 0.056 Uiso 1 1 calc R
C212 C -0.0969(6) 0.3948(3) 0.3697(3) 0.048(2) Uani 1 1 d .
H212 H -0.1523 0.3970 0.3937 0.058 Uiso 1 1 calc R
C219 C 0.3254(6) 0.5203(3) 0.2372(3) 0.0454(19) Uani 1 1 d .
C211 C -0.0926(6) 0.3437(3) 0.3445(3) 0.048(2) Uani 1 1 d .
C209 C -0.1443(7) 0.2563(4) 0.3198(3) 0.054(2) Uani 1 1 d .
C220 C 0.3727(6) 0.4738(3) 0.2062(3) 0.0450(19) Uani 1 1 d .
C206 C 0.1032(8) 0.2661(4) 0.2308(4) 0.068(3) Uani 1 1 d .
C214 C -0.0328(6) 0.4956(4) 0.3896(3) 0.052(2) Uani 1 1 d .
C203 C 0.2342(8) 0.3241(4) 0.2037(3) 0.067(3) Uani 1 1 d .
C208 C -0.0493(7) 0.2799(4) 0.2935(3) 0.060(2) Uani 1 1 d .
C202 C 0.3047(8) 0.3736(4) 0.1977(4) 0.073(3) Uani 1 1 d .
H202 H 0.3645 0.3697 0.1758 0.087 Uiso 1 1 calc R
C210 C -0.1688(6) 0.2960(4) 0.3529(3) 0.055(2) Uani 1 1 d .
C215 C 0.0481(6) 0.5300(3) 0.3723(3) 0.049(2) Uani 1 1 d .
C204 C 0.2404(12) 0.2714(4) 0.1776(4) 0.097(4) Uani 1 1 d .
C205 C 0.1637(10) 0.2362(4) 0.1949(4) 0.081(3) Uani 1 1 d .
C207 C 0.0067(8) 0.2499(4) 0.2588(3) 0.064(3) Uani 1 1 d .
H207 H -0.0223 0.2133 0.2523 0.077 Uiso 1 1 calc R
C239 C 0.2575(6) 0.4969(4) 0.1321(3) 0.049(2) Uani 1 1 d .
C237 C 0.4240(6) 0.5544(3) 0.1478(3) 0.0443(19) Uani 1 1 d .
H237 H 0.4976 0.5507 0.1314 0.053 Uiso 1 1 calc R
N240 N 0.2471(5) 0.5484(3) 0.1084(2) 0.0479(16) Uani 1 1 d .
C247 C 0.1075(7) 0.6169(4) 0.0838(3) 0.059(2) Uani 1 1 d .
H247 H 0.1426 0.6448 0.1030 0.071 Uiso 1 1 calc R
C241 C 0.3425(6) 0.5838(3) 0.1146(3) 0.048(2) Uani 1 1 d .
C230 C -0.1117(6) 0.5070(4) 0.4300(3) 0.055(2) Uani 1 1 d .
H23C H -0.0683 0.5153 0.4591 0.067 Uiso 1 1 calc R
H23D H -0.1568 0.4726 0.4361 0.067 Uiso 1 1 calc R
C238 C 0.3732(6) 0.4947(3) 0.1543(3) 0.0468(19) Uani 1 1 d .
H238 H 0.4191 0.4676 0.1353 0.056 Uiso 1 1 calc R
C242 C 0.1500(7) 0.5648(3) 0.0815(3) 0.050(2) Uani 1 1 d .
O23 O -0.3110(11) 0.6177(4) 0.4565(3) 0.158(5) Uani 1 1 d .
C234 C 0.0818(7) 0.5851(4) 0.3905(3) 0.061(2) Uani 1 1 d .
H23E H 0.1416 0.6005 0.3706 0.091 Uiso 1 1 calc R
H23F H 0.1085 0.5811 0.4232 0.091 Uiso 1 1 calc R
H23G H 0.0179 0.6110 0.3899 0.091 Uiso 1 1 calc R
C243 C 0.1007(7) 0.5236(4) 0.0540(3) 0.063(2) Uani 1 1 d .
H243 H 0.1324 0.4868 0.0516 0.075 Uiso 1 1 calc R
C244 C 0.0015(8) 0.5374(5) 0.0293(3) 0.076(3) Uani 1 1 d .
H244 H -0.0363 0.5092 0.0115 0.091 Uiso 1 1 calc R
C224 C -0.1986(7) 0.2011(4) 0.3089(4) 0.074(3) Uani 1 1 d .
H22C H -0.1589 0.1826 0.2828 0.110 Uiso 1 1 calc R
H22D H -0.2762 0.2077 0.2996 0.110 Uiso 1 1 calc R
H22E H -0.1965 0.1768 0.3371 0.110 Uiso 1 1 calc R
O24 O -0.1328(6) 0.2962(4) 0.5103(3) 0.097(2) Uani 1 1 d .
C236 C 0.4396(6) 0.5894(3) 0.1939(3) 0.051(2) Uani 1 1 d .
H23H H 0.5152 0.5825 0.2067 0.062 Uiso 1 1 calc R
H23I H 0.4337 0.6302 0.1862 0.062 Uiso 1 1 calc R
C231 C -0.1895(7) 0.5566(3) 0.4197(3) 0.055(2) Uani 1 1 d .
H23H H -0.1437 0.5908 0.4141 0.066 Uiso 1 1 calc R
H23I H -0.2306 0.5484 0.3900 0.066 Uiso 1 1 calc R
C235 C 0.3553(6) 0.5750(4) 0.2312(3) 0.050(2) Uani 1 1 d .
H235 H 0.3235 0.6038 0.2504 0.059 Uiso 1 1 calc R
C225 C -0.2596(7) 0.2920(4) 0.3898(3) 0.069(3) Uani 1 1 d .
H22F H -0.3175 0.2655 0.3783 0.083 Uiso 1 1 calc R
H22G H -0.2947 0.3297 0.3934 0.083 Uiso 1 1 calc R
C222 C 0.3429(8) 0.2206(4) 0.1149(4) 0.077(3) Uani 1 1 d .
H22H H 0.2957 0.1884 0.1168 0.092 Uiso 1 1 calc R
H22I H 0.4029 0.2212 0.0929 0.092 Uiso 1 1 calc R
C232 C -0.2714(10) 0.5695(5) 0.4574(4) 0.077(3) Uani 1 1 d .
C227 C -0.1944(9) 0.3160(5) 0.4741(4) 0.075(3) Uani 1 1 d .
C245 C -0.0391(9) 0.5904(6) 0.0312(4) 0.081(3) Uani 1 1 d .
H245 H -0.1038 0.6001 0.0135 0.097 Uiso 1 1 calc R
C223 C 0.1318(11) 0.1776(4) 0.1819(4) 0.106(4) Uani 1 1 d .
H22J H 0.0686 0.1655 0.2015 0.159 Uiso 1 1 calc R
H22K H 0.1951 0.1522 0.1873 0.159 Uiso 1 1 calc R
H22L H 0.1106 0.1764 0.1483 0.159 Uiso 1 1 calc R
C246 C 0.0132(8) 0.6304(5) 0.0587(4) 0.078(3) Uani 1 1 d .
H246 H -0.0161 0.6677 0.0603 0.093 Uiso 1 1 calc R
C226 C -0.2194(9) 0.2721(4) 0.4382(4) 0.077(3) Uani 1 1 d .
H22M H -0.2768 0.2466 0.4515 0.093 Uiso 1 1 calc R
H22N H -0.1511 0.2493 0.4334 0.093 Uiso 1 1 calc R
C221 C 0.3263(18) 0.2617(5) 0.1410(6) 0.199(11) Uani 1 1 d .
H221 H 0.3772 0.2921 0.1369 0.239 Uiso 1 1 calc R
C229 C -0.1139(12) 0.3351(7) 0.5496(5) 0.163(8) Uani 1 1 d .
H22O H -0.0688 0.3163 0.5740 0.244 Uiso 1 1 calc R
H22P H -0.1856 0.3464 0.5633 0.244 Uiso 1 1 calc R
H22Q H -0.0745 0.3687 0.5381 0.244 Uiso 1 1 calc R
O22 O 0.1852(4) 0.4619(2) 0.1351(2) 0.0600(16) Uani 1 1 d .
O21 O 0.3500(4) 0.6301(2) 0.0971(2) 0.0580(15) Uani 1 1 d .
C248 C -0.4042(15) 0.6339(7) 0.4901(4) 0.168(8) Uani 1 1 d .
H24A H -0.4273 0.6730 0.4837 0.252 Uiso 1 1 calc R
H24B H -0.3780 0.6308 0.5229 0.252 Uiso 1 1 calc R
H24C H -0.4676 0.6084 0.4853 0.252 Uiso 1 1 calc R
O26 O -0.2276(7) 0.3653(3) 0.4721(3) 0.108(3) Uani 1 1 d .
O25 O -0.3015(6) 0.5356(4) 0.4877(3) 0.107(3) Uani 1 1 d .
C249 C 0.4952(6) 0.4577(4) 0.2216(3) 0.062(2) Uani 1 1 d .
H24D H 0.5232 0.4274 0.2011 0.093 Uiso 1 1 calc R
H24E H 0.4949 0.4448 0.2547 0.093 Uiso 1 1 calc R
H24F H 0.5435 0.4910 0.2187 0.093 Uiso 1 1 calc R
C101 C 0.5902(6) 0.4446(3) 0.3858(3) 0.056(2) Uani 1 1 d .
H10A H 0.6549 0.4290 0.3691 0.084 Uiso 1 1 calc R
H10B H 0.5271 0.4185 0.3827 0.084 Uiso 1 1 calc R
H10C H 0.6083 0.4495 0.4195 0.084 Uiso 1 1 calc R
C102 C 0.8357(7) 0.4168(3) 0.1204(3) 0.0468(19) Uani 1 1 d .
C103 C 1.0097(6) 0.5580(3) 0.2052(3) 0.058(2) Uani 1 1 d .
H10D H 1.0322 0.5852 0.1807 0.087 Uiso 1 1 calc R
H10E H 1.0588 0.5248 0.2040 0.087 Uiso 1 1 calc R
H10F H 1.0154 0.5758 0.2365 0.087 Uiso 1 1 calc R
C104 C 0.2566(10) 0.7372(5) 0.4090(4) 0.094(4) Uani 1 1 d .
H10G H 0.2894 0.7753 0.4135 0.113 Uiso 1 1 calc R
H10H H 0.3149 0.7093 0.4175 0.113 Uiso 1 1 calc R
C105 C 0.4408(11) 0.3922(8) 0.0534(5) 0.120(6) Uani 1 1 d .
H105 H 0.3737 0.3787 0.0395 0.145 Uiso 1 1 calc R

loop_
_atom_site_aniso_label
_atom_site_aniso_U_11
_atom_site_aniso_U_22
_atom_site_aniso_U_33
_atom_site_aniso_U_23
_atom_site_aniso_U_13
_atom_site_aniso_U_12
O3 0.066(5) 0.129(8) 0.165(8) -0.065(6) 0.010(6) -0.008(5)
O2 0.256(15) 0.48(2) 0.109(9) 0.075(13) -0.007(11) -0.133(15)
C45 0.108(12) 0.26(2) 0.25(2) -0.108(17) 0.077(13) -0.032(13)
C44 0.094(12) 0.144(14) 0.150(13) -0.001(11) 0.015(11) -0.021(9)
N14 0.033(4) 0.038(4) 0.087(5) 0.007(4) -0.003(3) 0.000(3)
N12 0.037(4) 0.032(4) 0.088(5) 0.010(3) 0.009(4) 0.001(3)
N13 0.031(3) 0.037(4) 0.080(5) 0.009(3) 0.007(3) 0.003(3)
N11 0.039(4) 0.028(4) 0.083(5) 0.000(3) -0.003(4) 0.003(3)
C14 0.023(4) 0.039(4) 0.061(5) 0.000(4) 0.004(3) 0.001(3)
C7 0.039(4) 0.030(4) 0.081(6) 0.010(4) 0.017(4) 0.001(3)
C12 0.023(4) 0.037(4) 0.085(6) 0.011(4) 0.000(4) -0.002(3)
C13 0.035(4) 0.035(4) 0.077(6) 0.001(4) -0.007(4) -0.004(3)
C10 0.030(4) 0.041(4) 0.059(5) 0.004(4) 0.003(4) -0.005(3)
C5 0.051(5) 0.034(4) 0.102(7) 0.014(5) -0.003(5) -0.015(4)
C1 0.040(4) 0.047(5) 0.072(6) -0.009(5) 0.003(4) 0.003(4)
C18 0.031(4) 0.027(4) 0.077(6) -0.005(4) -0.010(4) -0.002(3)
C9 0.023(4) 0.041(5) 0.083(6) 0.006(4) 0.005(4) 0.000(3)
C16 0.035(4) 0.041(5) 0.068(6) -0.012(4) -0.001(4) -0.003(3)
C4 0.035(4) 0.024(4) 0.100(7) 0.016(4) 0.004(4) 0.004(3)
C15 0.033(4) 0.040(4) 0.067(5) 0.007(4) 0.001(4) 0.001(3)
C20 0.034(4) 0.038(4) 0.053(5) -0.007(4) -0.005(4) 0.000(3)
C11 0.031(4) 0.037(4) 0.067(5) 0.006(4) -0.007(4) 0.001(3)
C19 0.041(5) 0.043(5) 0.067(5) -0.005(4) -0.008(4) 0.004(3)
C17 0.029(4) 0.042(5) 0.058(5) -0.004(4) 0.006(4) -0.008(3)
C2 0.046(5) 0.031(4) 0.094(7) 0.005(5) -0.006(5) 0.001(4)
C6 0.044(5) 0.030(4) 0.084(6) 0.013(4) 0.013(4) -0.013(3)
C8 0.033(4) 0.039(5) 0.083(6) 0.009(4) -0.002(4) 0.000(3)
C3 0.053(5) 0.026(4) 0.087(6) 0.007(4) -0.006(5) 0.004(4)
C29 0.039(4) 0.036(4) 0.079(6) -0.007(4) -0.009(4) 0.001(3)
C24 0.036(4) 0.059(6) 0.065(6) 0.002(5) 0.002(4) -0.001(4)
C23 0.036(4) 0.038(4) 0.073(5) 0.001(4) 0.004(4) 0.003(3)
C22 0.051(5) 0.040(5) 0.069(6) 0.002(4) 0.007(4) -0.009(4)
O1 0.083(4) 0.040(3) 0.094(5) -0.013(3) 0.044(4) -0.024(3)
C30 0.059(5) 0.039(5) 0.099(7) 0.013(5) 0.019(5) 0.004(4)
C32 0.046(5) 0.058(6) 0.119(9) 0.022(6) 0.019(6) 0.001(4)
C31 0.042(5) 0.032(4) 0.093(7) 0.011(5) 0.007(5) 0.002(3)
C27 0.085(7) 0.057(6) 0.091(8) 0.007(6) 0.021(6) 0.016(5)
C26 0.099(8) 0.070(7) 0.092(8) -0.014(6) 0.058(7) -0.035(6)
N38 0.029(3) 0.049(4) 0.066(4) 0.017(3) -0.008(3) 0.002(3)
C35 0.026(4) 0.035(4) 0.066(5) 0.011(4) -0.001(4) 0.000(3)
C33 0.033(4) 0.039(4) 0.065(5) 0.012(4) -0.008(4) -0.007(3)
C36 0.030(4) 0.050(5) 0.068(6) 0.008(4) 0.002(4) 0.001(3)
C37 0.036(4) 0.044(5) 0.076(6) 0.015(4) 0.004(4) -0.013(4)
C42 0.051(5) 0.088(8) 0.069(6) 0.005(5) -0.003(5) -0.026(5)
C34 0.041(4) 0.033(4) 0.079(6) 0.000(4) -0.002(4) 0.003(3)
C40 0.038(5) 0.133(10) 0.056(6) 0.015(6) 0.001(5) -0.004(5)
C43 0.085(9) 0.166(14) 0.079(8) -0.040(9) 0.027(7) -0.069(9)
C39 0.043(5) 0.065(6) 0.058(5) 0.008(5) -0.007(4) -0.007(4)
C41 0.058(8) 0.234(19) 0.057(7) -0.004(10) -0.010(6) 0.021(9)
O11 0.040(3) 0.061(4) 0.097(5) 0.015(3) -0.011(3) 0.022(3)
O12 0.075(4) 0.046(4) 0.071(4) 0.004(3) -0.014(3) -0.001(3)
O13 0.061(4) 0.057(4) 0.080(4) -0.017(3) 0.019(3) -0.005(3)
N24 0.041(4) 0.049(4) 0.054(4) 0.008(3) -0.015(3) -0.003(3)
N21 0.042(4) 0.045(4) 0.053(4) 0.004(3) 0.002(3) 0.004(3)
N23 0.047(4) 0.043(4) 0.064(4) 0.011(3) -0.019(4) -0.003(3)
N22 0.059(4) 0.039(4) 0.067(4) 0.007(3) 0.001(4) -0.002(3)
C216 0.029(4) 0.050(5) 0.056(5) 0.004(4) -0.006(4) -0.014(3)
C201 0.056(5) 0.035(5) 0.065(5) 0.007(4) 0.006(5) 0.004(4)
C218 0.029(4) 0.041(5) 0.067(5) 0.003(4) 0.000(4) 0.000(3)
C213 0.030(4) 0.072(6) 0.052(5) 0.015(5) -0.002(4) -0.003(4)
C217 0.043(4) 0.041(5) 0.056(5) 0.001(4) -0.010(4) -0.018(4)
C212 0.036(4) 0.057(5) 0.052(5) 0.016(4) -0.008(4) -0.001(4)
C219 0.033(4) 0.042(5) 0.061(5) 0.004(4) -0.007(4) -0.003(3)
C211 0.033(4) 0.047(5) 0.063(5) 0.009(4) 0.000(4) -0.004(3)
C209 0.044(5) 0.044(5) 0.074(6) 0.023(5) -0.005(4) -0.005(4)
C220 0.037(4) 0.044(5) 0.053(5) 0.008(4) 0.005(4) 0.013(3)
C206 0.084(7) 0.030(5) 0.090(7) 0.010(5) -0.022(6) -0.006(5)
C214 0.039(5) 0.066(6) 0.051(5) 0.002(5) -0.002(4) -0.002(4)
C203 0.091(7) 0.034(5) 0.076(6) 0.010(4) 0.020(6) 0.005(4)
C208 0.057(5) 0.050(6) 0.073(6) 0.018(5) -0.017(5) 0.000(4)
C202 0.072(6) 0.051(6) 0.095(7) 0.007(5) 0.036(6) 0.010(5)
C210 0.029(4) 0.048(5) 0.088(6) 0.031(5) -0.008(4) 0.007(3)
C215 0.037(4) 0.052(5) 0.059(5) -0.008(4) -0.007(4) 0.006(4)
C204 0.167(12) 0.037(6) 0.086(7) -0.005(5) 0.049(8) 0.002(7)
C205 0.115(9) 0.049(6) 0.080(7) -0.005(6) 0.015(7) 0.003(6)
C207 0.068(6) 0.046(5) 0.077(6) 0.007(5) -0.017(6) -0.011(4)
C239 0.035(4) 0.045(5) 0.066(5) 0.009(4) 0.000(4) 0.012(4)
C237 0.028(4) 0.040(4) 0.065(5) 0.014(4) 0.010(4) 0.004(3)
N240 0.039(4) 0.045(4) 0.059(4) 0.000(3) 0.005(3) 0.003(3)
C247 0.050(5) 0.066(6) 0.061(5) 0.010(5) -0.004(4) 0.010(4)
C241 0.046(5) 0.041(5) 0.059(5) 0.000(4) 0.011(4) 0.000(4)
C230 0.043(5) 0.065(6) 0.058(5) -0.001(4) -0.006(4) 0.004(4)
C238 0.028(4) 0.045(5) 0.067(5) 0.005(4) 0.012(4) 0.007(3)
C242 0.045(5) 0.047(5) 0.057(5) 0.000(4) -0.005(4) 0.006(4)
O23 0.293(13) 0.101(7) 0.080(5) 0.022(5) 0.065(7) 0.103(8)
C234 0.054(5) 0.052(5) 0.077(6) -0.007(5) -0.004(5) -0.007(4)
C243 0.044(5) 0.077(7) 0.067(6) -0.017(5) 0.001(5) 0.010(4)
C244 0.051(6) 0.105(9) 0.072(7) 0.006(6) 0.006(5) -0.007(6)
C224 0.063(6) 0.058(6) 0.100(7) 0.026(5) -0.025(5) -0.008(5)
O24 0.082(5) 0.137(7) 0.073(5) -0.004(5) 0.005(4) -0.019(5)
C236 0.029(4) 0.048(5) 0.077(6) 0.007(4) -0.007(4) -0.005(3)
C231 0.056(5) 0.050(5) 0.060(5) 0.000(4) 0.003(5) -0.006(4)
C235 0.030(4) 0.056(5) 0.062(5) 0.001(4) -0.004(4) -0.005(3)
C225 0.055(6) 0.048(5) 0.104(7) 0.017(5) -0.013(6) -0.015(4)
C222 0.068(7) 0.070(7) 0.092(8) -0.014(6) 0.005(6) 0.013(5)
C232 0.088(8) 0.081(8) 0.062(7) 0.001(6) -0.015(6) 0.012(6)
C227 0.070(7) 0.068(7) 0.089(8) 0.016(6) 0.028(6) 0.016(5)
C245 0.057(6) 0.117(10) 0.069(7) 0.007(7) -0.002(5) 0.021(6)
C223 0.161(12) 0.045(6) 0.113(9) -0.018(6) 0.053(9) -0.017(7)
C246 0.068(7) 0.085(8) 0.081(7) -0.003(6) -0.018(6) 0.026(6)
C226 0.106(8) 0.034(5) 0.091(7) 0.007(5) 0.004(6) 0.002(5)
C221 0.33(2) 0.047(7) 0.222(18) -0.051(10) 0.196(19) -0.056(11)
C229 0.127(12) 0.26(2) 0.104(10) -0.063(12) 0.033(9) -0.117(13)
O22 0.032(3) 0.050(4) 0.098(5) 0.002(3) 0.002(3) -0.004(3)
O21 0.055(3) 0.042(3) 0.077(4) 0.012(3) 0.006(3) -0.006(3)
C248 0.28(2) 0.148(14) 0.077(8) 0.026(9) 0.084(11) 0.101(14)
O26 0.134(7) 0.074(5) 0.114(6) -0.005(5) 0.073(5) 0.009(5)
O25 0.090(5) 0.103(6) 0.128(7) 0.015(6) 0.050(5) -0.006(5)
C249 0.028(4) 0.070(6) 0.088(7) 0.020(5) 0.010(4) 0.015(4)
C101 0.042(5) 0.042(5) 0.083(6) 0.015(4) -0.003(4) 0.001(3)
C102 0.053(5) 0.035(4) 0.051(5) 0.015(4) 0.013(4) 0.007(4)
C103 0.032(4) 0.038(5) 0.104(7) 0.000(5) -0.004(5) -0.004(3)
C104 0.104(9) 0.059(7) 0.119(9) 0.010(7) 0.023(8) 0.015(6)
C105 0.074(9) 0.21(2) 0.077(9) -0.021(10) 0.013(7) -0.058(11)

loop_
_atom_type_symbol
_atom_type_description
_atom_type_scat_dispersion_real
_atom_type_scat_dispersion_imag
_atom_type_scat_source
C C 0.0033 0.0016 'International Tables Vol C Tables 4.2.6.8 and 6.1.1.4'
H H 0.0000 0.0000 'International Tables Vol C Tables 4.2.6.8 and 6.1.1.4'
N N 0.0061 0.0033 'International Tables Vol C Tables 4.2.6.8 and 6.1.1.4'
O O 0.0106 0.0060 'International Tables Vol C Tables 4.2.6.8 and 6.1.1.4'

loop_
_geom_angle_atom_site_label_1
_geom_angle_atom_site_label_2
_geom_angle_atom_site_label_3
_geom_angle
C44 O3 C45 106.2(12)
O2 C44 O3 132.5(17)
O2 C44 C104 122.9(17)
O3 C44 C104 104.6(13)
C16 N14 C13 110.2(7)
C3 N12 C6 109.6(7)
C8 N13 C11 109.2(6)
C18 N11 C1 105.5(6)
C15 C14 C13 106.0(7)
C15 C14 C101 128.0(7)
C13 C14 C101 125.9(7)
C6 C7 C8 128.1(7)
C11 C12 C13 127.9(7)
N14 C13 C12 126.1(8)
N14 C13 C14 108.3(7)
C12 C13 C14 125.6(7)
C33 C10 C11 130.9(7)
C33 C10 C9 121.5(7)
C11 C10 C9 107.2(6)
C4 C5 C6 109.0(8)
C4 C5 C31 129.2(7)
C6 C5 C31 121.8(8)
N11 C1 C2 125.4(7)
N11 C1 C20 111.8(7)
C2 C1 C20 122.6(8)
N11 C18 C17 125.7(7)
N11 C18 C19 110.8(7)
C17 C18 C19 123.5(7)
C10 C9 C36 108.1(6)
C10 C9 C8 100.2(6)
C36 C9 C8 117.7(7)
C10 C9 C103 113.8(7)
C36 C9 C103 108.3(6)
C8 C9 C103 108.8(6)
N14 C16 C17 125.5(8)
N14 C16 C15 106.4(6)
C17 C16 C15 128.1(7)
C5 C4 C3 106.7(7)
C5 C4 C30 128.7(8)
C3 C4 C30 124.6(7)
C14 C15 C16 109.1(7)
C14 C15 C22 126.5(7)
C16 C15 C22 124.4(7)
C19 C20 C1 104.9(7)
C19 C20 C29 128.7(7)
C1 C20 C29 126.3(7)
C12 C11 N13 125.8(7)
C12 C11 C10 124.6(7)
N13 C11 C10 109.6(7)
C20 C19 C18 107.1(7)
C20 C19 C27 128.0(7)
C18 C19 C27 124.9(8)
C16 C17 C18 126.2(7)
C1 C2 C3 128.1(8)
C7 C6 N12 126.2(7)
C7 C6 C5 127.5(8)
N12 C6 C5 106.2(7)
N13 C8 C7 125.4(7)
N13 C8 C9 113.5(7)
C7 C8 C9 121.0(7)
N12 C3 C2 123.0(8)
N12 C3 C4 108.4(7)
C2 C3 C4 128.5(7)
O13 C24 O1 122.7(8)
O13 C24 C23 126.0(8)
O1 C24 C23 111.3(8)
C24 C23 C22 113.6(7)
C15 C22 C23 113.3(7)
C24 O1 C26 114.8(7)
C32 C31 C5 126.5(8)
C104 C27 C19 118.5(9)
C102 N38 C37 110.3(6)
C102 N38 C39 125.9(7)
C37 N38 C39 123.8(6)
C102 C35 C36 105.9(6)
C102 C35 C34 108.4(6)
C36 C35 C34 115.9(7)
C10 C33 C34 120.2(7)
C9 C36 C35 114.7(7)
C9 C36 C37 112.1(6)
C35 C36 C37 103.3(6)
O11 C37 N38 123.2(7)
O11 C37 C36 127.1(8)
N38 C37 C36 109.7(7)
C43 C42 C39 120.0(11)
C33 C34 C35 110.7(6)
C39 C40 C41 118.0(11)
C42 C43 C105 120.9(14)
C40 C39 C42 119.1(8)
C40 C39 N38 120.2(8)
C42 C39 N38 120.6(8)
C105 C41 C40 121.5(14)
C216 N24 C213 108.6(7)
C201 N21 C218 109.3(6)
C211 N23 C208 103.4(7)
C203 N22 C206 105.9(8)
N24 C216 C217 124.8(7)
N24 C216 C215 108.0(6)
C217 C216 C215 127.2(7)
N21 C201 C202 127.4(8)
N21 C201 C220 111.7(7)
C202 C201 C220 120.8(8)
N21 C218 C217 123.9(7)
N21 C218 C219 111.7(7)
C217 C218 C219 124.3(7)
C212 C213 N24 123.2(8)
C212 C213 C214 130.1(8)
N24 C213 C214 106.7(7)
C218 C217 C216 129.4(7)
C213 C212 C211 128.7(8)
C235 C219 C218 132.4(8)
C235 C219 C220 121.5(7)
C218 C219 C220 105.9(7)
N23 C211 C212 123.6(7)
N23 C211 C210 112.6(8)
C212 C211 C210 123.7(8)
C210 C209 C208 104.7(8)
C210 C209 C224 130.8(8)
C208 C209 C224 124.5(9)
C219 C220 C201 100.5(6)
C219 C220 C238 108.4(6)
C201 C220 C238 118.4(7)
C219 C220 C249 111.5(7)
C201 C220 C249 108.3(6)
C238 C220 C249 109.5(6)
N22 C206 C205 108.9(9)
N22 C206 C207 119.8(9)
C205 C206 C207 131.2(9)
C215 C214 C213 109.3(7)
C215 C214 C230 128.0(8)
C213 C214 C230 122.7(7)
N22 C203 C204 109.2(8)
N22 C203 C202 123.8(8)
C204 C203 C202 127.1(9)
C207 C208 N23 124.6(8)
C207 C208 C209 122.7(9)
N23 C208 C209 112.7(8)
C201 C202 C203 127.9(8)
C209 C210 C211 106.5(8)
C209 C210 C225 126.0(8)
C211 C210 C225 127.5(8)
C214 C215 C216 107.4(7)
C214 C215 C234 127.5(8)
C216 C215 C234 125.1(7)
C205 C204 C203 108.3(9)
C205 C204 C221 130.0(10)
C203 C204 C221 121.6(11)
C204 C205 C206 107.6(9)
C204 C205 C223 132.1(10)
C206 C205 C223 120.3(10)
C208 C207 C206 129.6(9)
O22 C239 N240 124.7(7)
O22 C239 C238 127.3(7)
N240 C239 C238 107.9(7)
C241 C237 C238 103.7(6)
C241 C237 C236 110.4(6)
C238 C237 C236 115.7(6)
C239 N240 C241 112.4(6)
C239 N240 C242 123.9(7)
C241 N240 C242 123.6(7)
C242 C247 C246 120.2(10)
O21 C241 N240 122.9(7)
O21 C241 C237 128.2(7)
N240 C241 C237 108.8(7)
C214 C230 C231 112.3(7)
C239 C238 C220 113.3(6)
C239 C238 C237 106.2(6)
C220 C238 C237 114.0(7)
C247 C242 C243 121.1(8)
C247 C242 N240 122.0(8)
C243 C242 N240 116.9(7)
C232 O23 C248 120.3(11)
C242 C243 C244 118.2(9)
C245 C244 C243 120.1(11)
C227 O24 C229 116.3(11)
C235 C236 C237 112.6(6)
C232 C231 C230 115.4(7)
C219 C235 C236 118.9(8)
C210 C225 C226 114.0(8)
O25 C232 O23 120.3(12)
O25 C232 C231 124.1(10)
O23 C232 C231 115.5(10)
O26 C227 O24 122.7(12)
O26 C227 C226 124.5(11)
O24 C227 C226 112.8(9)
C244 C245 C246 119.8(10)
C245 C246 C247 120.6(10)
C227 C226 C225 117.5(8)
C222 C221 C204 130.6(13)
O12 C102 N38 122.5(7)
O12 C102 C35 127.1(7)
N38 C102 C35 110.3(7)
C27 C104 C44 119.8(11)
C41 C105 C43 120.0(13)

loop_
_geom_bond_atom_site_label_1
_geom_bond_atom_site_label_2
_geom_bond_distance
O3 C44 1.294(18)
O3 C45 1.600(16)
O2 C44 1.139(17)
C44 C104 1.629(18)
N14 C16 1.374(10)
N14 C13 1.383(10)
N12 C3 1.385(9)
N12 C6 1.387(10)
N13 C8 1.345(10)
N13 C11 1.395(9)
N11 C18 1.361(10)
N11 C1 1.367(10)
C14 C15 1.388(10)
C14 C13 1.444(11)
C14 C101 1.470(10)
C7 C6 1.365(11)
C7 C8 1.401(10)
C12 C11 1.355(11)
C12 C13 1.401(11)
C10 C33 1.315(10)
C10 C11 1.497(10)
C10 C9 1.513(11)
C5 C4 1.380(11)
C5 C6 1.450(11)
C5 C31 1.487(12)
C1 C2 1.376(11)
C1 C20 1.462(10)
C18 C17 1.399(10)
C18 C19 1.459(10)
C9 C36 1.521(12)
C9 C8 1.546(11)
C9 C103 1.568(10)
C16 C17 1.393(10)
C16 C15 1.449(11)
C4 C3 1.433(11)
C4 C30 1.507(10)
C15 C22 1.493(11)
C20 C19 1.367(11)
C20 C29 1.498(10)
C19 C27 1.544(12)
C2 C3 1.396(12)
C24 O13 1.218(10)
C24 O1 1.322(10)
C24 C23 1.476(11)
C23 C22 1.553(11)
O1 C26 1.466(10)
C32 C31 1.329(12)
C27 C104 1.510(15)
N38 C102 1.397(9)
N38 C37 1.415(10)
N38 C39 1.423(10)
C35 C102 1.511(11)
C35 C36 1.530(10)
C35 C34 1.558(11)
C33 C34 1.497(11)
C36 C37 1.550(11)
C37 O11 1.212(10)
C42 C43 1.366(13)
C42 C39 1.394(12)
C40 C39 1.391(12)
C40 C41 1.431(16)
C43 C105 1.39(2)
C41 C105 1.31(2)
O12 C102 1.223(9)
N24 C216 1.382(9)
N24 C213 1.405(10)
N21 C201 1.333(10)
N21 C218 1.364(10)
N23 C211 1.350(10)
N23 C208 1.385(11)
N22 C203 1.367(11)
N22 C206 1.415(10)
C216 C217 1.427(10)
C216 C215 1.449(11)
C201 C202 1.358(12)
C201 C220 1.533(11)
C218 C217 1.381(11)
C218 C219 1.437(11)
C213 C212 1.391(11)
C213 C214 1.437(12)
C212 C211 1.401(11)
C219 C235 1.350(11)
C219 C220 1.512(11)
C211 C210 1.470(11)
C209 C210 1.353(12)
C209 C208 1.470(12)
C209 C224 1.490(12)
C220 C238 1.541(11)
C220 C249 1.580(10)
C206 C205 1.430(14)
C206 C207 1.453(13)
C214 C215 1.356(11)
C214 C230 1.504(11)
C203 C204 1.447(13)
C203 C202 1.453(13)
C208 C207 1.381(13)
C210 C225 1.509(12)
C215 C234 1.457(11)
C204 C205 1.332(15)
C204 C221 1.474(17)
C205 C223 1.481(14)
C239 O22 1.201(9)
C239 N240 1.392(10)
C239 C238 1.524(11)
C237 C241 1.521(11)
C237 C238 1.546(10)
C237 C236 1.552(11)
N240 C241 1.428(10)
N240 C242 1.444(10)
C247 C242 1.334(11)
C247 C246 1.372(12)
C241 O21 1.202(9)
C230 C231 1.526(11)
C242 C243 1.377(12)
O23 C232 1.235(12)
O23 C248 1.513(15)
C243 C244 1.417(12)
C244 C245 1.343(15)
O24 C227 1.342(12)
O24 C229 1.457(14)
C236 C235 1.498(11)
C231 C232 1.479(13)
C225 C226 1.520(13)
C222 C221 1.233(14)
C232 O25 1.224(12)
C227 O26 1.234(12)
C227 C226 1.478(14)
C245 C246 1.374(15)
